data_7242823
loop_
_publ_author_name
'Yu, Ting'
'Qian, Zheng-hua'
'Li, Lin'
'Wu, Xiao-ling'
'He, Hui'
'Qiao, Yan-bo'
'Ye, Guo-an'

_publ_section_title
;
 Synthesis of luminescent thorium-based metal--organic frameworks with
 1,2,4,5-tetrakis(4-carboxyphenyl)benzene
;
_journal_issue 28
_journal_name_full 'RSC Advances'
_journal_page_first 17431
_journal_page_last 17436
_journal_paper_doi 10.1039/D1RA01742J
_journal_volume 11
_journal_year 2021
_chemical_formula_moiety '0.5(C68 H36 O16 Th2)'
_chemical_formula_sum 'C34 H18 O8 Th'
_chemical_formula_weight 786.52
_space_group_crystal_system monoclinic
_space_group_IT_number 13
_space_group_name_Hall '-P 2yac'
_space_group_name_H-M_alt 'P 1 2/n 1'
_atom_sites_solution_hydrogens geom
_atom_sites_solution_primary dual
_audit_creation_date 2020-07-22
_audit_creation_method
;
Olex2 1.2
(compiled 2018.05.29 svn.r3508 for OlexSys, GUI svn.r5506)
;
_audit_update_record
;
2021-03-04 deposited with the CCDC.	2021-04-19 downloaded from the CCDC.
;
_cell_angle_alpha 90
_cell_angle_beta 92.102(12)
_cell_angle_gamma 90
_cell_formula_units_Z 2
_cell_length_a 5.640(3)
_cell_length_b 11.024(6)
_cell_length_c 28.315(15)
_cell_measurement_reflns_used 9953
_cell_measurement_temperature 293(2)
_cell_measurement_theta_max 54.911
_cell_measurement_theta_min 3.063
_cell_volume 1759.3(16)
_computing_cell_refinement 'SAINT v8.37A (Bruker, 2015)'
_computing_data_reduction 'SAINT v8.37A (Bruker, 2015)'
_computing_molecular_graphics 'Olex2 (Dolomanov et al., 2009)'
_computing_publication_material 'Olex2 (Dolomanov et al., 2009)'
_computing_structure_refinement 'ShelXL (Sheldrick, 2015)'
_computing_structure_solution 'ShelXT (Sheldrick, 2015)'
_diffrn_ambient_temperature 293(2)
_diffrn_measured_fraction_theta_full 0.971
_diffrn_measured_fraction_theta_max 0.962
_diffrn_measurement_device_type 'Bruker APEX-II CCD'
_diffrn_measurement_method '\f and \w scans'
_diffrn_radiation_type GaK\a
_diffrn_radiation_wavelength 1.34139
_diffrn_reflns_av_unetI/netI 0.1094
_diffrn_reflns_Laue_measured_fraction_full 0.971
_diffrn_reflns_Laue_measured_fraction_max 0.962
_diffrn_reflns_limit_h_max 6
_diffrn_reflns_limit_h_min -6
_diffrn_reflns_limit_k_max 13
_diffrn_reflns_limit_k_min 0
_diffrn_reflns_limit_l_max 34
_diffrn_reflns_limit_l_min 0
_diffrn_reflns_number 3260
_diffrn_reflns_point_group_measured_fraction_full 0.971
_diffrn_reflns_point_group_measured_fraction_max 0.962
_diffrn_reflns_theta_full 53.594
_diffrn_reflns_theta_max 55.186
_diffrn_reflns_theta_min 7.837
_diffrn_standards_number 0
_exptl_absorpt_coefficient_mu 9.221
_exptl_absorpt_correction_T_max 0.7508
_exptl_absorpt_correction_T_min 0.4582
_exptl_absorpt_correction_type multi-scan
_exptl_absorpt_process_details
'SADABS-2016/2 (Bruker,2016/2) was used for absorption correction. wR2(int) was 0.1585 before and 0.1031 after correction. The Ratio of minimum to maximum transmission is 0.6103. The \l/2 correction factor is Not present.'
_exptl_crystal_colour colourless
_exptl_crystal_colour_primary colourless
_exptl_crystal_density_diffrn 1.485
_exptl_crystal_description block
_exptl_crystal_F_000 752
_exptl_crystal_size_max 0.006
_exptl_crystal_size_mid 0.005
_exptl_crystal_size_min 0.003
_refine_diff_density_max 4.030
_refine_diff_density_min -3.269
_refine_diff_density_rms 0.275
_refine_ls_extinction_method none
_refine_ls_goodness_of_fit_ref 1.064
_refine_ls_hydrogen_treatment constr
_refine_ls_matrix_type full
_refine_ls_number_parameters 172
_refine_ls_number_reflns 3260
_refine_ls_number_restraints 109
_refine_ls_restrained_S_all 1.050
_refine_ls_R_factor_all 0.1190
_refine_ls_R_factor_gt 0.0970
_refine_ls_shift/su_max 0.000
_refine_ls_shift/su_mean 0.000
_refine_ls_structure_factor_coef Fsqd
_refine_ls_weighting_details 'w=1/[\s^2^(Fo^2^)+(0.1410P)^2^+18.4174P] where P=(Fo^2^+2Fc^2^)/3'
_refine_ls_weighting_scheme calc
_refine_ls_wR_factor_gt 0.2586
_refine_ls_wR_factor_ref 0.2768
_reflns_Friedel_coverage 0.000
_reflns_number_gt 2367
_reflns_number_total 3260
_reflns_threshold_expression 'I > 2\s(I)'
_cod_data_source_file d1ra01742j2.cif
_cod_data_source_block 200716qzh_3_0m_sq
_cod_database_code 7242823
_shelx_shelxl_version_number 2014/7
_shelx_space_group_comment
;
The symmetry employed for this shelxl refinement is uniquely defined
by the following loop, which should always be used as a source of
symmetry information in preference to the above space-group names.
They are only intended as comments.
;
_olex2_refinement_description
;
1. Twinned data refinement
 Scales: 0.617(5)
 0.383(5)
2. Fixed Uiso
 At 1.2 times of:
  All C(H) groups
3. Restrained distances
 C17-C14
 1.5 with sigma of 0.02
4. Uiso/Uaniso restraints and constraints
C1 \\sim C2 \\sim C3 \\sim C4 \\sim C5 \\sim C6 \\sim C7 \\sim O1 \\sim O2:
within 2A with sigma of 0.01 and sigma for terminal atoms of 0.02
C11 \\sim C12 \\sim C13 \\sim C14 \\sim C15 \\sim C16 \\sim O4: within 2A with
sigma of 0.01 and sigma for terminal atoms of 0.02
O3 \\sim C17 \\sim O4 \\sim C14: within 2A with sigma of 0.01 and sigma for
terminal atoms of 0.02
5.a Aromatic/amide H refined with riding coordinates:
 C4(H4), C3(H3), C7(H7), C6(H6), C9(H9), C12(H12), C13(H13), C15(H15), C16(H16)
5.b Fitted hexagon refined as free rotating group:
 C5(C4,C3,C2,C7,C6), C11(C12,C13,C14,C15,C16)
;
_platon_squeeze_void_probe_radius 1.20
_olex2_submission_special_instructions 'No special instructions were received'

loop_
_space_group_symop_operation_xyz
'x, y, z'
'-x+1/2, y, -z+1/2'
'-x, -y, -z'
'x-1/2, -y, z-1/2'

loop_
_atom_site_label
_atom_site_type_symbol
_atom_site_fract_x
_atom_site_fract_y
_atom_site_fract_z
_atom_site_U_iso_or_equiv
_atom_site_adp_type
_atom_site_occupancy
_atom_site_site_symmetry_order
_atom_site_calc_flag
_atom_site_refinement_flags_posn
_atom_site_refinement_flags_adp
_atom_site_refinement_flags_occupancy
_atom_site_disorder_assembly
_atom_site_disorder_group
Th1 Th 0.7500 0.52520(9) 0.7500 0.0604(4) Uani 1 2 d S T P . .
O1 O 0.709(3) 0.6437(13) 0.6739(5) 0.073(3) Uani 1 1 d . U . . .
O2 O 0.996(3) 0.6995(12) 0.7297(6) 0.068(3) Uani 1 1 d . U . . .
C1 C 0.894(5) 0.705(2) 0.6862(9) 0.076(3) Uani 1 1 d . U . . .
C5 C 1.239(3) 0.8937(15) 0.5774(5) 0.079(4) Uani 1 1 d . U . . .
C4 C 1.022(3) 0.8376(16) 0.5678(4) 0.083(4) Uani 1 1 d G U . . .
H4 H 0.9525 0.8414 0.5376 0.099 Uiso 1 1 calc R . . . .
C3 C 0.909(3) 0.7759(16) 0.6035(6) 0.082(4) Uani 1 1 d G U . . .
H3 H 0.7641 0.7384 0.5971 0.098 Uiso 1 1 calc R . . . .
C2 C 1.014(3) 0.7703(15) 0.6487(5) 0.080(4) Uani 1 1 d G U . . .
C7 C 1.231(3) 0.8264(15) 0.6582(4) 0.080(4) Uani 1 1 d G U . . .
H7 H 1.3008 0.8226 0.6885 0.096 Uiso 1 1 calc R . . . .
C6 C 1.344(2) 0.8881(14) 0.6226(5) 0.078(4) Uani 1 1 d G U . . .
H6 H 1.4891 0.9256 0.6290 0.093 Uiso 1 1 calc R . . . .
C8 C 1.382(4) 0.9552(18) 0.5383(8) 0.066(6) Uani 1 1 d . . . . .
C9 C 1.431(5) 0.883(2) 0.5013(9) 0.077(7) Uani 1 1 d . . . . .
H9 H 1.3772 0.8030 0.5016 0.093 Uiso 1 1 calc R . . . .
C10 C 1.440(4) 1.077(2) 0.5381(9) 0.069(6) Uani 1 1 d . . . . .
C11 C 1.382(3) 1.1625(12) 0.5774(5) 0.071(4) Uani 1 1 d . U . . .
C12 C 1.552(2) 1.2484(13) 0.5909(5) 0.069(4) Uani 1 1 d G U . . .
H12 H 1.6978 1.2493 0.5767 0.083 Uiso 1 1 calc R . . . .
C13 C 1.503(2) 1.3330(12) 0.6257(6) 0.073(4) Uani 1 1 d G U . . .
H13 H 1.6167 1.3905 0.6347 0.088 Uiso 1 1 calc R . . . .
C14 C 1.285(3) 1.3317(12) 0.6469(5) 0.071(3) Uani 1 1 d DG U . . .
C15 C 1.115(2) 1.2458(13) 0.6334(5) 0.075(4) Uani 1 1 d G U . . .
H15 H 0.9691 1.2449 0.6476 0.090 Uiso 1 1 calc R . . . .
C16 C 1.164(2) 1.1612(12) 0.5987(6) 0.074(4) Uani 1 1 d G U . . .
H16 H 1.0502 1.1037 0.5896 0.089 Uiso 1 1 calc R . . . .
O4 O 1.400(3) 1.4692(14) 0.7049(5) 0.066(3) Uani 1 1 d . U . . .
O3 O 1.021(3) 1.4400(16) 0.6933(6) 0.077(4) Uani 1 1 d . U . . .
C17 C 1.227(4) 1.4244(18) 0.6826(7) 0.066(3) Uani 1 1 d D U . . .

loop_
_atom_site_aniso_label
_atom_site_aniso_U_11
_atom_site_aniso_U_22
_atom_site_aniso_U_33
_atom_site_aniso_U_23
_atom_site_aniso_U_13
_atom_site_aniso_U_12
Th1 0.0735(7) 0.0395(5) 0.0705(7) 0.000 0.0315(5) 0.000
O1 0.092(8) 0.056(7) 0.072(7) 0.013(6) 0.028(7) -0.018(6)
O2 0.088(8) 0.037(6) 0.081(8) 0.005(6) 0.027(7) -0.021(6)
C1 0.094(8) 0.056(6) 0.079(7) 0.010(6) 0.025(7) -0.013(6)
C5 0.103(9) 0.059(8) 0.078(8) 0.007(8) 0.035(8) -0.005(8)
C4 0.103(9) 0.068(8) 0.080(8) 0.007(8) 0.034(8) -0.004(8)
C3 0.101(9) 0.065(8) 0.082(8) 0.008(8) 0.031(8) -0.011(8)
C2 0.099(8) 0.062(7) 0.081(7) 0.009(7) 0.028(7) -0.009(7)
C7 0.096(9) 0.066(8) 0.081(8) 0.012(7) 0.033(8) -0.009(7)
C6 0.096(9) 0.061(8) 0.078(8) 0.011(7) 0.035(8) -0.009(8)
C8 0.098(16) 0.042(11) 0.059(11) -0.012(9) 0.027(11) -0.003(10)
C9 0.085(16) 0.054(12) 0.094(17) -0.001(13) 0.027(14) -0.006(11)
C10 0.077(13) 0.046(11) 0.086(15) 0.000(11) 0.030(12) 0.018(10)
C11 0.087(9) 0.054(7) 0.074(8) -0.004(7) 0.027(8) 0.005(7)
C12 0.085(8) 0.056(7) 0.070(8) 0.000(7) 0.029(7) 0.001(7)
C13 0.086(8) 0.059(7) 0.076(8) -0.005(7) 0.029(7) -0.001(7)
C14 0.088(7) 0.053(6) 0.075(7) -0.004(6) 0.033(7) -0.002(6)
C15 0.089(8) 0.057(7) 0.080(8) -0.006(7) 0.028(8) -0.003(7)
C16 0.091(9) 0.055(7) 0.079(8) -0.010(7) 0.026(8) -0.002(7)
O4 0.073(7) 0.061(7) 0.067(7) -0.014(6) 0.027(6) -0.012(6)
O3 0.082(8) 0.068(8) 0.084(8) -0.024(7) 0.030(7) 0.014(6)
C17 0.077(7) 0.053(6) 0.070(7) -0.014(6) 0.029(6) 0.000(6)

loop_
_atom_type_symbol
_atom_type_description
_atom_type_scat_dispersion_real
_atom_type_scat_dispersion_imag
_atom_type_scat_source
C C 0.0148 0.0070 'International Tables Vol C Tables 4.2.6.8 and 6.1.1.4'
H H 0.0000 0.0000 'International Tables Vol C Tables 4.2.6.8 and 6.1.1.4'
O O 0.0412 0.0250 'International Tables Vol C Tables 4.2.6.8 and 6.1.1.4'
Th Th -3.9342 9.9644 'International Tables Vol C Tables 4.2.6.8 and 6.1.1.4'

loop_
_geom_angle_atom_site_label_1
_geom_angle_atom_site_label_2
_geom_angle_atom_site_label_3
_geom_angle
_geom_angle_site_symmetry_1
_geom_angle_site_symmetry_3
_geom_angle_publ_flag
O1 Th1 O1 117.7(7) 2_656 . ?
O1 Th1 C1 99.5(7) 2_656 . ?
O1 Th1 C1 27.0(7) . . ?
O1 Th1 C1 99.5(7) . 2_656 ?
O1 Th1 C1 27.0(7) 2_656 2_656 ?
O2 Th1 O1 76.1(5) 2_656 . ?
O2 Th1 O1 55.2(5) . . ?
O2 Th1 O1 55.2(5) 2_656 2_656 ?
O2 Th1 O1 76.1(5) . 2_656 ?
O2 Th1 O2 76.7(8) 2_656 . ?
O2 Th1 C1 28.4(6) 2_656 2_656 ?
O2 Th1 C1 28.4(6) . . ?
O2 Th1 C1 77.2(7) 2_656 . ?
O2 Th1 C1 77.2(7) . 2_656 ?
C1 Th1 C1 90.9(11) 2_656 . ?
O4 Th1 O1 68.3(5) 1_445 . ?
O4 Th1 O1 129.6(5) 2_746 . ?
O4 Th1 O1 129.6(5) 1_445 2_656 ?
O4 Th1 O1 68.3(5) 2_746 2_656 ?
O4 Th1 O2 82.2(6) 1_445 2_656 ?
O4 Th1 O2 82.2(6) 2_746 . ?
O4 Th1 O2 122.8(5) 1_445 . ?
O4 Th1 O2 122.8(6) 2_746 2_656 ?
O4 Th1 C1 105.7(7) 1_445 2_656 ?
O4 Th1 C1 95.2(7) 2_746 2_656 ?
O4 Th1 C1 105.7(7) 2_746 . ?
O4 Th1 C1 95.2(7) 1_445 . ?
O4 Th1 O4 150.0(8) 1_445 2_746 ?
O4 Th1 O3 74.3(5) 2_746 1_545 ?
O4 Th1 O3 94.2(5) 2_746 2_646 ?
O4 Th1 O3 94.2(5) 1_445 1_545 ?
O4 Th1 O3 74.3(5) 1_445 2_646 ?
O3 Th1 O1 71.2(6) 1_545 . ?
O3 Th1 O1 71.2(6) 2_646 2_656 ?
O3 Th1 O1 136.1(6) 2_646 . ?
O3 Th1 O1 136.1(6) 1_545 2_656 ?
O3 Th1 O2 145.9(6) 1_545 2_656 ?
O3 Th1 O2 77.0(6) 1_545 . ?
O3 Th1 O2 77.0(6) 2_646 2_656 ?
O3 Th1 O2 145.9(6) 2_646 . ?
O3 Th1 C1 153.2(7) 2_646 . ?
O3 Th1 C1 69.3(7) 2_646 2_656 ?
O3 Th1 C1 69.3(7) 1_545 . ?
O3 Th1 C1 153.2(8) 1_545 2_656 ?
O3 Th1 O3 134.8(9) 1_545 2_646 ?
C1 O1 Th1 89.4(14) . . ?
C1 O2 Th1 91.2(12) . . ?
O1 C1 Th1 63.6(11) . . ?
O1 C1 O2 123(2) . . ?
O1 C1 C2 117(2) . . ?
O2 C1 Th1 60.4(10) . . ?
O2 C1 C2 120(2) . . ?
C2 C1 Th1 163.7(18) . . ?
C4 C5 C6 120.0 . . ?
C4 C5 C8 122.1(13) . . ?
C6 C5 C8 117.7(13) . . ?
C3 C4 C5 120.0 . . ?
C4 C3 C2 120.0 . . ?
C3 C2 C1 119.9(15) . . ?
C7 C2 C1 120.1(15) . . ?
C7 C2 C3 120.0 . . ?
C2 C7 C6 120.0 . . ?
C7 C6 C5 120.0 . . ?
C9 C8 C5 114.9(19) . . ?
C9 C8 C10 121(2) . . ?
C10 C8 C5 123.9(18) . . ?
C8 C9 C10 123(2) . 3_876 ?
C8 C10 C9 116(2) . 3_876 ?
C8 C10 C11 123(2) . . ?
C9 C10 C11 121(2) 3_876 . ?
C12 C11 C10 117.6(13) . . ?
C12 C11 C16 120.0 . . ?
C16 C11 C10 122.3(13) . . ?
C11 C12 C13 120.0 . . ?
C14 C13 C12 120.0 . . ?
C13 C14 C15 120.0 . . ?
C13 C14 C17 120.5(13) . . ?
C15 C14 C17 119.4(13) . . ?
C14 C15 C16 120.0 . . ?
C15 C16 C11 120.0 . . ?
C17 O4 Th1 171.7(15) . 1_665 ?
C17 O3 Th1 146.9(15) . 1_565 ?
O4 C17 C14 115.6(18) . . ?
O3 C17 C14 119.9(19) . . ?
O3 C17 O4 123.6(16) . . ?

loop_
_geom_bond_atom_site_label_1
_geom_bond_atom_site_label_2
_geom_bond_distance
_geom_bond_site_symmetry_2
_geom_bond_publ_flag
Th1 O1 2.524(14) . ?
Th1 O1 2.524(15) 2_656 ?
Th1 O2 2.451(13) 2_656 ?
Th1 O2 2.451(13) . ?
Th1 C1 2.82(2) 2_656 ?
Th1 C1 2.82(2) . ?
Th1 O4 2.390(15) 2_746 ?
Th1 O4 2.390(15) 1_445 ?
Th1 O3 2.443(14) 2_646 ?
Th1 O3 2.443(14) 1_545 ?
O1 C1 1.28(3) . ?
O2 C1 1.34(3) . ?
C1 C2 1.47(2) . ?
C5 C4 1.3900 . ?
C5 C6 1.3900 . ?
C5 C8 1.55(2) . ?
C4 C3 1.3900 . ?
C3 C2 1.3900 . ?
C2 C7 1.3900 . ?
C7 C6 1.3900 . ?
C8 C9 1.35(3) . ?
C8 C10 1.38(3) . ?
C9 C10 1.43(3) 3_876 ?
C10 C9 1.43(3) 3_876 ?
C10 C11 1.50(3) . ?
C11 C12 1.3900 . ?
C11 C16 1.3900 . ?
C12 C13 1.3900 . ?
C13 C14 1.3900 . ?
C14 C15 1.3900 . ?
C14 C17 1.481(15) . ?
C15 C16 1.3900 . ?
O4 Th1 2.390(15) 1_665 ?
O4 C17 1.25(3) . ?
O3 Th1 2.443(14) 1_565 ?
O3 C17 1.23(3) . ?

loop_
_platon_squeeze_void_nr
_platon_squeeze_void_average_x
_platon_squeeze_void_average_y
_platon_squeeze_void_average_z
_platon_squeeze_void_volume
_platon_squeeze_void_count_electrons
_platon_squeeze_void_content
1 -0.045 0.500 0.000 161 38 ' '
2 0.047 0.929 0.250 131 41 ' '
3 -0.024 0.500 0.500 161 38 ' '
4 -0.091 0.071 0.750 131 41 ' '

loop_
_twin_individual_id
_twin_individual_mass_fraction_refined
1 0.617(5)
2 0.383(5)
